data_4336571
loop_
_publ_author_name
'Sivaraman Jagadeesan'
'Vimalkumar Balasubramanian'
'Patric Baumann'
'Markus Neuburger'
'Daniel H\"aussinger'
'Cornelia G. Palivan'

_publ_section_title
;
 Water-Soluble Co(III) Complexes of Substituted Phenanthrolines with Cell
 Selective Anticancer Activity
;
_journal_name_full 'Inorganic Chemistry'
_journal_page_first 12535
_journal_page_last 12544
_journal_paper_doi 10.1021/ic4016228
_journal_volume 52
_journal_year 2013
_chemical_formula_moiety 'C28 H24 Cl2 Co N4, F6 P'
_chemical_formula_sum 'C28 H24 Cl2 Co F6 N4 P'
_chemical_formula_weight 691.33
_space_group_IT_number 15
_symmetry_cell_setting monoclinic
_symmetry_space_group_name_Hall '-C 2yc'
_symmetry_space_group_name_H-M 'C 1 2/c 1'
_atom_sites_solution_hydrogens difmap
_atom_sites_solution_primary direct
_cell_angle_alpha 90
_cell_angle_beta 108.188(2)
_cell_angle_gamma 90
_cell_formula_units_Z 4
_cell_length_a 16.7159(7)
_cell_length_b 14.2108(7)
_cell_length_c 13.7130(6)
_cell_measurement_reflns_used 2678
_cell_measurement_temperature 123
_cell_measurement_theta_max 23
_cell_measurement_theta_min 4
_cell_volume 3094.7(2)
_computing_cell_refinement 'Apex2 (Bruker AXS, 2006)'
_computing_data_collection 'Apex2 (Bruker AXS, 2006)'
_computing_data_reduction 'Apex2 (Bruker AXS, 2006)'
_computing_molecular_graphics 'CAMERON (Watkin et al., 1996)'
_computing_publication_material 'CRYSTALS (Betteridge et al., 2003)'
_computing_structure_refinement 'CRYSTALS (Betteridge et al., 2003)'
_computing_structure_solution 'SIR92 (Altomare et al., 1994)'
_diffrn_ambient_temperature 123
_diffrn_measured_fraction_theta_full 0.996
_diffrn_measured_fraction_theta_max 0.996
_diffrn_measurement_device Area
_diffrn_measurement_device_type 'Bruker Kappa Apex2'
_diffrn_measurement_method '\f & \w scans'
_diffrn_radiation_monochromator graphite
_diffrn_radiation_type 'Mo K\a'
_diffrn_radiation_wavelength 0.71073
_diffrn_reflns_av_R_equivalents 0.069
_diffrn_reflns_limit_h_max 20
_diffrn_reflns_limit_h_min -21
_diffrn_reflns_limit_k_max 18
_diffrn_reflns_limit_k_min 0
_diffrn_reflns_limit_l_max 17
_diffrn_reflns_limit_l_min 0
_diffrn_reflns_number 19284
_diffrn_reflns_theta_full 27.514
_diffrn_reflns_theta_max 27.514
_diffrn_reflns_theta_min 1.923
_diffrn_standards_number 0
_exptl_absorpt_coefficient_mu 0.840
_exptl_absorpt_correction_T_max 0.98
_exptl_absorpt_correction_T_min 0.96
_exptl_absorpt_correction_type multi-scan
_exptl_absorpt_process_details 'SADABS (Siemens, 1996)'
_exptl_crystal_colour brown
_exptl_crystal_density_diffrn 1.484
_exptl_crystal_description block
_exptl_crystal_F_000 1400
_exptl_crystal_size_max 0.170
_exptl_crystal_size_mid 0.050
_exptl_crystal_size_min 0.020
_refine_diff_density_max 0.44
_refine_diff_density_min -0.56
_refine_ls_extinction_method none
_refine_ls_goodness_of_fit_ref 1.1857
_refine_ls_hydrogen_treatment constr
_refine_ls_matrix_type full
_refine_ls_number_parameters 192
_refine_ls_number_reflns 2107
_refine_ls_number_restraints 0
_refine_ls_R_factor_all 0.0911
_refine_ls_R_factor_gt 0.0539
_refine_ls_shift/su_max 0.0004402
_refine_ls_shift/su_mean 0.0000324
_refine_ls_structure_factor_coef F
_refine_ls_weighting_details
;
 Method, part 1, Chebychev polynomial, (Watkin, 1994, Prince, 1982) 
 [weight] = 1.0/[A~0~*T~0~(x)+A~1~*T~1~(x) ... +A~n-1~]*T~n-1~(x)] 
 where A~i~ are the Chebychev coefficients listed below and x= Fcalc/Fmax 
 Method = Robust Weighting (Prince, 1982) 
 W = [weight] * [1-(deltaF/6*sigmaF)^2^]^2^ 
 A~i~ are: 
 0.413 0.323 0.218 
;
_refine_ls_weighting_scheme calc
_refine_ls_wR_factor_all 0.0932
_refine_ls_wR_factor_gt 0.0589
_refine_ls_wR_factor_ref 0.0563
_reflns_limit_h_max 20
_reflns_limit_h_min -21
_reflns_limit_k_max 18
_reflns_limit_k_min 0
_reflns_limit_l_max 17
_reflns_limit_l_min 0
_reflns_number_gt 2330
_reflns_number_total 3542
_reflns_threshold_expression I>2.0\s(I)
_oxford_diffrn_Wilson_B_factor 0.00
_oxford_diffrn_Wilson_scale 0.00
_oxford_refine_ls_r_factor_ref 0.0486
_oxford_refine_ls_scale 0.0760(2)
_oxford_reflns_number_all 3531
_oxford_reflns_threshold_expression_ref I>3.0\s(I)
_cod_data_source_file ic4016228_si_003_3.cif
_cod_data_source_block 1
_cod_original_sg_symbol_H-M 'C 2/c'
_cod_original_formula_sum 'C28 H24 Cl2 Co1 F6 N4 P1'
_cod_database_code 4336571

loop_
_symmetry_equiv_pos_as_xyz
x,y,z
-x,-y,-z
x+1/2,y+1/2,z
-x+1/2,-y+1/2,-z
-x,y,-z+1/2
x,-y,z+1/2
-x+1/2,y+1/2,-z+1/2
x+1/2,-y+1/2,z+1/2

loop_
_atom_site_label
_atom_site_type_symbol
_atom_site_fract_x
_atom_site_fract_y
_atom_site_fract_z
_atom_site_U_iso_or_equiv
_atom_site_occupancy
_atom_site_adp_type
_atom_site_refinement_flags_posn
_atom_site_refinement_flags_adp
Co1 Co 0.5000 0.83290(5) 0.7500 0.0202 1.0000 Uani S T
Cl1 Cl 0.60031(6) 0.94262(7) 0.78157(7) 0.0290 1.0000 Uani . .
N1 N 0.4827(2) 0.8280(2) 0.6037(2) 0.0244 1.0000 Uani . .
N2 N 0.4140(2) 0.7359(2) 0.7200(2) 0.0262 1.0000 Uani . .
C1 C 0.5186(3) 0.8781(3) 0.5471(3) 0.0305 1.0000 Uani . .
C2 C 0.4942(3) 0.8702(3) 0.4406(3) 0.0338 1.0000 Uani . .
C3 C 0.4323(3) 0.8081(3) 0.3888(3) 0.0336 1.0000 Uani . .
C4 C 0.3947(3) 0.7525(3) 0.4482(3) 0.0284 1.0000 Uani . .
C5 C 0.4216(2) 0.7660(3) 0.5546(3) 0.0246 1.0000 Uani . .
C6 C 0.3849(2) 0.7142(3) 0.6184(3) 0.0243 1.0000 Uani . .
C7 C 0.3223(3) 0.6465(3) 0.5770(3) 0.0299 1.0000 Uani . .
C8 C 0.2891(3) 0.5979(3) 0.6456(4) 0.0385 1.0000 Uani . .
C9 C 0.3186(3) 0.6223(3) 0.7476(4) 0.0427 1.0000 Uani . .
C10 C 0.3803(3) 0.6910(3) 0.7824(3) 0.0340 1.0000 Uani . .
C11 C 0.4032(4) 0.8015(4) 0.2736(3) 0.0470 1.0000 Uani . .
C12 C 0.3304(3) 0.6825(3) 0.4076(3) 0.0340 1.0000 Uani . .
C13 C 0.2975(3) 0.6324(3) 0.4679(4) 0.0354 1.0000 Uani . .
C14 C 0.2238(4) 0.5229(4) 0.6068(5) 0.0560 1.0000 Uani . .
H11 H 0.5606 0.9203 0.5802 0.0358 1.0000 Uiso R .
H21 H 0.5200 0.9079 0.4038 0.0398 1.0000 Uiso R .
H91 H 0.2968 0.5922 0.7943 0.0500 1.0000 Uiso R .
H101 H 0.3980 0.7070 0.8515 0.0426 1.0000 Uiso R .
H111 H 0.3431 0.8076 0.2488 0.0690 1.0000 Uiso R .
H112 H 0.4191 0.7426 0.2529 0.0687 1.0000 Uiso R .
H113 H 0.4288 0.8503 0.2455 0.0689 1.0000 Uiso R .
H121 H 0.3110 0.6727 0.3369 0.0418 1.0000 Uiso R .
H131 H 0.2574 0.5867 0.4386 0.0419 1.0000 Uiso R .
H141 H 0.2054 0.5002 0.6616 0.0829 1.0000 Uiso R .
H142 H 0.2476 0.4717 0.5794 0.0830 1.0000 Uiso R .
H143 H 0.1770 0.5473 0.5533 0.0830 1.0000 Uiso R .
P1 P 0.7500 0.7500 0.5000 0.0479 1.0000 Uani S .
F1 F 0.7392(3) 0.7910(3) 0.6026(2) 0.0838 1.0000 Uani . .
F2 F 0.7735(3) 0.6516(2) 0.5550(2) 0.0813 1.0000 Uani . .
F3 F 0.6536(3) 0.7210(4) 0.4613(3) 0.1094 1.0000 Uani . .

loop_
_atom_site_aniso_label
_atom_site_aniso_U_11
_atom_site_aniso_U_22
_atom_site_aniso_U_33
_atom_site_aniso_U_23
_atom_site_aniso_U_13
_atom_site_aniso_U_12
Co1 0.0189(4) 0.0231(4) 0.0188(3) 0.0000 0.0059(3) 0.0000
Cl1 0.0280(5) 0.0307(5) 0.0251(5) -0.0002(4) 0.0035(4) -0.0073(4)
N1 0.0255(15) 0.0265(17) 0.0224(15) -0.0037(13) 0.0092(12) -0.0021(14)
N2 0.0254(17) 0.0274(18) 0.0285(17) 0.0002(13) 0.0120(14) -0.0019(14)
C1 0.033(2) 0.035(2) 0.0261(19) -0.0063(17) 0.0128(17) -0.0134(18)
C2 0.042(2) 0.038(2) 0.026(2) 0.0016(17) 0.0180(18) -0.0095(19)
C3 0.041(2) 0.034(2) 0.0237(19) -0.0025(16) 0.0063(18) -0.0011(18)
C4 0.028(2) 0.031(2) 0.0241(19) -0.0048(16) 0.0042(16) -0.0026(17)
C5 0.0271(19) 0.0212(19) 0.0273(18) -0.0019(15) 0.0112(16) -0.0044(15)
C6 0.0255(19) 0.0219(19) 0.0266(18) -0.0029(15) 0.0096(15) -0.0024(15)
C7 0.0267(19) 0.025(2) 0.040(2) -0.0017(16) 0.0135(17) -0.0033(16)
C8 0.035(2) 0.026(2) 0.060(3) -0.003(2) 0.023(2) -0.0063(18)
C9 0.048(3) 0.038(3) 0.052(3) 0.003(2) 0.029(2) -0.010(2)
C10 0.038(2) 0.033(2) 0.034(2) 0.0031(17) 0.0158(19) -0.0057(18)
C11 0.055(3) 0.059(3) 0.025(2) -0.005(2) 0.009(2) -0.004(2)
C12 0.036(2) 0.033(2) 0.027(2) -0.0067(17) 0.0003(17) -0.0044(18)
C13 0.028(2) 0.028(2) 0.045(2) -0.0116(19) 0.0044(19) -0.0069(17)
C14 0.061(3) 0.043(3) 0.074(4) -0.010(3) 0.034(3) -0.026(3)
P1 0.0694(13) 0.0493(11) 0.0259(8) 0.0080(7) 0.0161(8) 0.0285(10)
F1 0.150(4) 0.072(2) 0.0361(16) 0.0121(15) 0.040(2) 0.057(3)
F2 0.150(4) 0.053(2) 0.0358(16) 0.0113(14) 0.022(2) 0.039(2)
F3 0.077(3) 0.165(5) 0.076(3) 0.032(3) 0.009(2) -0.002(3)

loop_
_atom_type_symbol
_atom_type_scat_dispersion_real
_atom_type_scat_dispersion_imag
_atom_type_scat_Cromer_Mann_a1
_atom_type_scat_Cromer_Mann_b1
_atom_type_scat_Cromer_Mann_a2
_atom_type_scat_Cromer_Mann_b2
_atom_type_scat_Cromer_Mann_a3
_atom_type_scat_Cromer_Mann_b3
_atom_type_scat_Cromer_Mann_a4
_atom_type_scat_Cromer_Mann_b4
_atom_type_scat_Cromer_Mann_c
_atom_type_scat_source
C 0.0033 0.0016 2.3100 20.8439 1.0200 10.2075 1.5886 0.5687 0.8650 51.6512 0.2156 'International Tables Vol C 4.2.6.8 and 6.1.1.4'
H 0.0000 0.0000 0.4930 10.5109 0.3229 26.1257 0.1402 3.1424 0.0408 57.7998 0.0030 'International Tables Vol C 4.2.6.8 and 6.1.1.4'
N 0.0061 0.0033 12.2126 0.0057 3.1322 9.8933 2.0125 28.9975 1.1663 0.5826 -11.5290 'International Tables Vol C 4.2.6.8 and 6.1.1.4'
O 0.0106 0.0060 3.0485 13.2771 2.2868 5.7011 1.5463 0.3239 0.8670 32.9089 0.2508 'International Tables Vol C 4.2.6.8 and 6.1.1.4'
F 0.0171 0.0103 3.5392 10.2825 2.6412 4.2944 1.5170 0.2615 1.0243 26.1476 0.2776 'International Tables Vol C 4.2.6.8 and 6.1.1.4'
P 0.1023 0.0942 6.4345 1.9067 4.1791 27.1570 1.7800 0.5260 1.4908 68.1645 1.1149 'International Tables Vol C 4.2.6.8 and 6.1.1.4'
Cl 0.1484 0.1585 11.4604 0.0104 7.1964 1.1662 6.2556 18.5194 1.6455 47.7784 -9.5574 'International Tables Vol C 4.2.6.8 and 6.1.1.4'
Co 0.3494 0.9721 12.2841 4.2791 7.3409 0.2784 4.0034 13.5359 2.3488 71.1692 1.0118 'International Tables Vol C 4.2.6.8 and 6.1.1.4'

loop_
_geom_angle_atom_site_label_1
_geom_angle_site_symmetry_1
_geom_angle_atom_site_label_2
_geom_angle_atom_site_label_3
_geom_angle_site_symmetry_3
_geom_angle
_geom_angle_publ_flag
N2 5_656 Co1 N1 5_656 83.86(13) yes
N2 5_656 Co1 Cl1 5_656 178.46(10) yes
N1 5_656 Co1 Cl1 5_656 94.97(10) yes
N2 5_656 Co1 Cl1 . 89.63(10) yes
N1 5_656 Co1 Cl1 . 87.95(10) yes
Cl1 5_656 Co1 Cl1 . 91.32(6) yes
N2 5_656 Co1 N1 . 93.18(13) yes
N1 5_656 Co1 N1 . 175.8(2) yes
Cl1 5_656 Co1 N1 . 87.95(10) yes
Cl1 . Co1 N1 . 94.97(10) yes
N2 5_656 Co1 N2 . 89.4(2) yes
N1 5_656 Co1 N2 . 93.18(13) yes
Cl1 5_656 Co1 N2 . 89.63(10) yes
Cl1 . Co1 N2 . 178.46(10) yes
N1 . Co1 N2 . 83.86(13) yes
Co1 . N1 C1 . 129.6(3) yes
Co1 . N1 C5 . 112.6(3) yes
C1 . N1 C5 . 117.8(3) yes
Co1 . N2 C6 . 112.5(2) yes
Co1 . N2 C10 . 129.8(3) yes
C6 . N2 C10 . 117.6(4) yes
N1 . C1 C2 . 122.1(4) yes
N1 . C1 H11 . 118.2 no
C2 . C1 H11 . 119.7 no
C1 . C2 C3 . 121.4(4) yes
C1 . C2 H21 . 119.2 no
C3 . C2 H21 . 119.3 no
C2 . C3 C4 . 117.2(4) yes
C2 . C3 C11 . 121.9(4) yes
C4 . C3 C11 . 120.9(4) yes
C3 . C4 C5 . 117.9(4) yes
C3 . C4 C12 . 125.1(4) yes
C5 . C4 C12 . 117.0(4) yes
C4 . C5 N1 . 123.6(4) yes
C4 . C5 C6 . 120.8(4) yes
N1 . C5 C6 . 115.6(3) yes
C5 . C6 N2 . 115.3(3) yes
C5 . C6 C7 . 121.1(4) yes
N2 . C6 C7 . 123.6(4) yes
C6 . C7 C8 . 117.7(4) yes
C6 . C7 C13 . 116.9(4) yes
C8 . C7 C13 . 125.4(4) yes
C7 . C8 C9 . 117.6(4) yes
C7 . C8 C14 . 120.3(4) yes
C9 . C8 C14 . 122.1(4) yes
C8 . C9 C10 . 121.2(4) yes
C8 . C9 H91 . 119.3 no
C10 . C9 H91 . 119.5 no
C9 . C10 N2 . 122.4(4) yes
C9 . C10 H101 . 119.1 no
N2 . C10 H101 . 118.5 no
C3 . C11 H111 . 109.1 no
C3 . C11 H112 . 109.9 no
H111 . C11 H112 . 109.6 no
C3 . C11 H113 . 109.8 no
H111 . C11 H113 . 110.0 no
H112 . C11 H113 . 108.5 no
C4 . C12 C13 . 122.1(4) yes
C4 . C12 H121 . 118.7 no
C13 . C12 H121 . 119.3 no
C7 . C13 C12 . 122.1(4) yes
C7 . C13 H131 . 118.8 no
C12 . C13 H131 . 119.1 no
C8 . C14 H141 . 109.8 no
C8 . C14 H142 . 109.5 no
H141 . C14 H142 . 109.1 no
C8 . C14 H143 . 110.3 no
H141 . C14 H143 . 109.8 no
H142 . C14 H143 . 108.3 no
F3 4_666 P1 F1 4_666 90.4(3) yes
F3 4_666 P1 F2 4_666 90.3(3) yes
F1 4_666 P1 F2 4_666 88.96(17) yes
F3 4_666 P1 F1 . 89.6(3) yes
F1 4_666 P1 F1 . 179.993 yes
F2 4_666 P1 F1 . 91.04(17) yes
F3 4_666 P1 F2 . 89.7(3) yes
F1 4_666 P1 F2 . 91.04(17) yes
F2 4_666 P1 F2 . 179.993 yes
F1 . P1 F2 . 88.96(17) yes
F3 4_666 P1 F3 . 179.993 yes
F1 4_666 P1 F3 . 89.6(3) yes
F2 4_666 P1 F3 . 89.7(3) yes
F1 . P1 F3 . 90.4(3) yes
F2 . P1 F3 . 90.3(3) yes

loop_
_geom_bond_atom_site_label_1
_geom_bond_atom_site_label_2
_geom_bond_site_symmetry_2
_geom_bond_distance
_geom_bond_publ_flag
Co1 N2 5_656 1.941(3) yes
Co1 N1 5_656 1.936(3) yes
Co1 Cl1 5_656 2.2310(11) yes
Co1 Cl1 . 2.2310(11) yes
Co1 N1 . 1.936(3) yes
Co1 N2 . 1.941(3) yes
N1 C1 . 1.328(5) yes
N1 C5 . 1.358(5) yes
N2 C6 . 1.360(5) yes
N2 C10 . 1.326(5) yes
C1 C2 . 1.393(5) yes
C1 H11 . 0.926 no
C2 C3 . 1.377(6) yes
C2 H21 . 0.930 no
C3 C4 . 1.415(6) yes
C3 C11 . 1.503(6) yes
C4 C5 . 1.399(5) yes
C4 C12 . 1.443(6) yes
C5 C6 . 1.421(5) yes
C6 C7 . 1.404(5) yes
C7 C8 . 1.413(6) yes
C7 C13 . 1.436(6) yes
C8 C9 . 1.375(7) yes
C8 C14 . 1.499(6) yes
C9 C10 . 1.392(6) yes
C9 H91 . 0.934 no
C10 H101 . 0.929 no
C11 H111 . 0.958 no
C11 H112 . 0.948 no
C11 H113 . 0.956 no
C12 C13 . 1.332(7) yes
C12 H121 . 0.932 no
C13 H131 . 0.931 no
C14 H141 . 0.954 no
C14 H142 . 0.961 no
C14 H143 . 0.955 no
P1 F3 4_666 1.586(5) yes
P1 F1 4_666 1.585(3) yes
P1 F2 4_666 1.579(3) yes
P1 F1 . 1.585(3) yes
P1 F2 . 1.579(3) yes
P1 F3 . 1.586(5) yes
